data_4060833
loop_
_publ_author_name
'Richard R. Schrock'
'Jennifer Y. Jamieson'
'Sarah J. Dolman'
'Stephen A. Miller'
'Peter J. Bonitatebus, Jr.'
'Amir H. Hoveyda'

_publ_section_title
;
 New Chiral Molybdenum Catalysts for Asymmetric Olefin Metathesis that
 Contain 3,3'-Disubstituted Octahydrobinaphtholate or
 2,6-Dichlorophenylimido Ligands
;
_journal_name_full Organometallics
_journal_page_first 409
_journal_page_last 417
_journal_paper_doi 10.1021/om0107441
_journal_volume 21
_journal_year 2002
_chemical_formula_sum 'C39 H53 Cl2 Mo N O3'
_chemical_formula_weight 750.66
_chemical_name_systematic
;
 ?
;
_space_group_IT_number 19
_symmetry_cell_setting orthorhombic
_symmetry_space_group_name_Hall 'P 2ac 2ab'
_symmetry_space_group_name_H-M 'P 21 21 21'
_atom_sites_solution_hydrogens geom
_atom_sites_solution_primary direct
_atom_sites_solution_secondary difmap
_audit_creation_method SHELXL-97
_cell_angle_alpha 90.00
_cell_angle_beta 90.00
_cell_angle_gamma 90.00
_cell_formula_units_Z 4
_cell_length_a 10.5365(6)
_cell_length_b 18.3753(11)
_cell_length_c 19.7029(12)
_cell_measurement_temperature 293(2)
_cell_volume 3814.7(4)
_computing_cell_refinement 'Bruker SMART'
_computing_data_collection 'Bruker SMART'
_computing_data_reduction 'Bruker SHELXTL'
_computing_molecular_graphics 'Bruker SHELXTL'
_computing_publication_material 'Bruker SHELXTL'
_computing_structure_refinement 'SHELXL-97 (Sheldrick, 1997)'
_computing_structure_solution 'SHELXS-97 (Sheldrick, 1990)'
_diffrn_ambient_temperature 293(2)
_diffrn_measured_fraction_theta_full 0.997
_diffrn_measured_fraction_theta_max 0.997
_diffrn_measurement_device_type 'CCD area detector'
_diffrn_measurement_method 'phi and omega scans'
_diffrn_radiation_monochromator graphite
_diffrn_radiation_source 'fine-focus sealed tube'
_diffrn_radiation_type MoK\a
_diffrn_radiation_wavelength 0.71073
_diffrn_reflns_av_R_equivalents 0.0387
_diffrn_reflns_av_sigmaI/netI 0.0374
_diffrn_reflns_limit_h_max 11
_diffrn_reflns_limit_h_min -11
_diffrn_reflns_limit_k_max 15
_diffrn_reflns_limit_k_min -20
_diffrn_reflns_limit_l_max 21
_diffrn_reflns_limit_l_min -21
_diffrn_reflns_number 15643
_diffrn_reflns_theta_full 23.29
_diffrn_reflns_theta_max 23.29
_diffrn_reflns_theta_min 2.19
_exptl_absorpt_coefficient_mu 0.520
_exptl_absorpt_correction_T_max 0.2670
_exptl_absorpt_correction_T_min 0.2316
_exptl_absorpt_correction_type empirical
_exptl_crystal_density_diffrn 1.307
_exptl_crystal_density_method 'not measured'
_exptl_crystal_F_000 1576
_refine_diff_density_max 0.838
_refine_diff_density_min -0.551
_refine_diff_density_rms 0.074
_refine_ls_abs_structure_details 'Flack H D (1983), Acta Cryst. A39, 876-881'
_refine_ls_abs_structure_Flack 0.01(6)
_refine_ls_extinction_method none
_refine_ls_goodness_of_fit_ref 1.044
_refine_ls_hydrogen_treatment mixed
_refine_ls_matrix_type full
_refine_ls_number_parameters 415
_refine_ls_number_reflns 5473
_refine_ls_number_restraints 0
_refine_ls_restrained_S_all 1.044
_refine_ls_R_factor_all 0.0567
_refine_ls_R_factor_gt 0.0502
_refine_ls_shift/su_max 0.056
_refine_ls_shift/su_mean 0.004
_refine_ls_structure_factor_coef Fsqd
_refine_ls_weighting_details 'calc w=1/[\s^2^(Fo^2^)+(0.0716P)^2^+4.8654P] where P=(Fo^2^+2Fc^2^)/3'
_refine_ls_weighting_scheme calc
_refine_ls_wR_factor_gt 0.1243
_refine_ls_wR_factor_ref 0.1280
_reflns_number_gt 4978
_reflns_number_total 5473
_reflns_threshold_expression >2sigma(I)
_cod_depositor_comments
;
The following automatic conversions were performed:
'_symmetry_cell_setting' value 'Orthorhombic' changed to 'orthorhombic'
according to '/home/saulius/struct/CIF-dictionaries/cif_core.dic'
dictionary named 'cif_core.dic' version 2.4.1 from 2010-06-29.

Automatic conversion script
Id: cif_fix_enum 1527 2010-12-29 10:47:43Z saulius 
;
_cod_original_sg_symbol_H-M P2(1)2(1)2(1)
_cod_database_code 4060833

loop_
_symmetry_equiv_pos_as_xyz
'x, y, z'
'-x+1/2, -y, z+1/2'
'-x, y+1/2, -z+1/2'
'x+1/2, -y+1/2, -z'

loop_
_atom_site_label
_atom_site_type_symbol
_atom_site_fract_x
_atom_site_fract_y
_atom_site_fract_z
_atom_site_U_iso_or_equiv
_atom_site_adp_type
_atom_site_occupancy
_atom_site_symmetry_multiplicity
_atom_site_calc_flag
_atom_site_refinement_flags
Mo1 Mo 0.60934(4) 0.85286(3) 0.75505(2) 0.03622(16) Uani 1 1 d .
O1 O 0.6460(3) 0.95945(18) 0.7511(2) 0.0358(8) Uani 1 1 d .
O2 O 0.6025(4) 0.8473(2) 0.85436(17) 0.0390(8) Uani 1 1 d .
C31 C 0.9034(8) 0.7693(4) 0.7036(4) 0.061(2) Uani 1 1 d .
O3 O 0.5816(4) 0.7322(2) 0.7737(2) 0.0484(11) Uani 1 1 d .
C6 C 0.7539(6) 0.9792(3) 0.7836(3) 0.0327(13) Uani 1 1 d .
C11 C 0.7578(5) 0.9724(3) 0.8541(3) 0.0310(13) Uani 1 1 d .
C7 C 0.8609(4) 1.0078(3) 0.7481(3) 0.0363(12) Uani 1 1 d .
C27 C 0.3243(7) 0.7937(4) 0.8868(4) 0.0585(19) Uani 1 1 d .
H27A H 0.3854 0.7890 0.8509 0.088 Uiso 1 1 calc R
H27B H 0.2578 0.8261 0.8728 0.088 Uiso 1 1 calc R
H27C H 0.2889 0.7468 0.8970 0.088 Uiso 1 1 calc R
C10 C 0.8718(6) 0.9806(3) 0.8900(3) 0.0393(14) Uani 1 1 d .
C14 C 0.4745(6) 1.0274(3) 0.9606(3) 0.0393(14) Uani 1 1 d .
C8 C 0.9699(6) 1.0157(4) 0.7848(3) 0.0454(16) Uani 1 1 d .
H8A H 1.0414 1.0331 0.7624 0.055 Uiso 1 1 calc R
C16 C 0.4557(5) 0.8974(3) 0.9360(3) 0.0351(13) Uani 1 1 d .
C9 C 0.9812(6) 0.9992(4) 0.8540(3) 0.0440(16) Uani 1 1 d .
C12 C 0.6329(5) 0.9686(3) 0.8907(3) 0.0321(13) Uani 1 1 d .
C15 C 0.4168(5) 0.9611(3) 0.9675(3) 0.0371(14) Uani 1 1 d .
H15A H 0.3458 0.9585 0.9955 0.044 Uiso 1 1 calc R
C23 C 0.8770(6) 0.9667(4) 0.9657(3) 0.0507(16) Uani 1 1 d .
H23A H 0.9619 0.9745 0.9818 0.076 Uiso 1 1 calc R
H23B H 0.8522 0.9173 0.9748 0.076 Uiso 1 1 calc R
H23C H 0.8201 0.9993 0.9886 0.076 Uiso 1 1 calc R
C17 C 0.5628(5) 0.9045(3) 0.8944(3) 0.0349(13) Uani 1 1 d .
C26 C 0.3893(6) 0.8243(3) 0.9501(3) 0.0451(14) Uani 1 1 d .
C36 C 0.5340(7) 0.6840(4) 0.7220(4) 0.0549(18) Uani 1 1 d .
H36A H 0.5580 0.7014 0.6774 0.066 Uiso 1 1 calc R
H36B H 0.4421 0.6814 0.7242 0.066 Uiso 1 1 calc R
C21 C 0.7398(7) 1.0826(4) 0.6641(3) 0.0538(18) Uani 1 1 d .
H21A H 0.7340 1.0973 0.6175 0.081 Uiso 1 1 calc R
H21B H 0.7512 1.1247 0.6923 0.081 Uiso 1 1 calc R
H21C H 0.6632 1.0579 0.6770 0.081 Uiso 1 1 calc R
C24 C 0.6598(7) 1.1026(3) 0.9175(3) 0.0501(16) Uani 1 1 d .
H24A H 0.6167 1.1395 0.9433 0.075 Uiso 1 1 calc R
H24B H 0.6631 1.1168 0.8707 0.075 Uiso 1 1 calc R
H24C H 0.7446 1.0969 0.9346 0.075 Uiso 1 1 calc R
C13 C 0.5889(6) 1.0310(3) 0.9241(3) 0.0351(13) Uani 1 1 d .
C22 C 1.1097(7) 1.0063(4) 0.8880(4) 0.0619(19) Uani 1 1 d .
H22A H 1.1722 1.0196 0.8548 0.093 Uiso 1 1 calc R
H22B H 1.1325 0.9606 0.9082 0.093 Uiso 1 1 calc R
H22C H 1.1056 1.0431 0.9225 0.093 Uiso 1 1 calc R
C18 C 0.8525(6) 1.0315(3) 0.6730(3) 0.0405(14) Uani 1 1 d .
C1 C 0.4455(7) 0.8689(4) 0.7214(4) 0.0596(19) Uani 1 1 d .
H1A H 0.3944 0.8719 0.7597 0.071 Uiso 1 1 calc R
C20 C 0.8361(8) 0.9656(4) 0.6259(3) 0.0535(19) Uani 1 1 d .
H20A H 0.9076 0.9337 0.6308 0.080 Uiso 1 1 calc R
H20B H 0.8307 0.9820 0.5797 0.080 Uiso 1 1 calc R
H20C H 0.7598 0.9401 0.6377 0.080 Uiso 1 1 calc R
C19 C 0.9729(7) 1.0716(4) 0.6496(4) 0.0606(19) Uani 1 1 d .
H19A H 1.0449 1.0399 0.6543 0.091 Uiso 1 1 calc R
H19B H 0.9852 1.1142 0.6769 0.091 Uiso 1 1 calc R
H19C H 0.9638 1.0855 0.6029 0.091 Uiso 1 1 calc R
C5 C 0.4175(10) 0.9325(5) 0.6143(4) 0.088(3) Uani 1 1 d .
H5A H 0.4334 0.9780 0.6367 0.132 Uiso 1 1 calc R
H5B H 0.3598 0.9400 0.5773 0.132 Uiso 1 1 calc R
H5C H 0.4960 0.9131 0.5973 0.132 Uiso 1 1 calc R
Cl1 Cl 0.9103(2) 0.80468(15) 0.78572(13) 0.0929(7) Uani 1 1 d .
C29 C 0.2865(7) 0.8314(4) 1.0046(4) 0.065(2) Uani 1 1 d .
H29A H 0.3235 0.8501 1.0456 0.098 Uiso 1 1 calc R
H29B H 0.2500 0.7845 1.0134 0.098 Uiso 1 1 calc R
H29C H 0.2216 0.8641 0.9891 0.098 Uiso 1 1 calc R
C25 C 0.4182(6) 1.0941(4) 0.9935(4) 0.0561(18) Uani 1 1 d .
H25A H 0.3408 1.0812 1.0162 0.084 Uiso 1 1 calc R
H25B H 0.4008 1.1301 0.9594 0.084 Uiso 1 1 calc R
H25C H 0.4773 1.1136 1.0259 0.084 Uiso 1 1 calc R
C4 C 0.2321(9) 0.9091(5) 0.6843(5) 0.093(3) Uani 1 1 d .
H4A H 0.2433 0.9545 0.7076 0.140 Uiso 1 1 calc R
H4B H 0.1896 0.8752 0.7136 0.140 Uiso 1 1 calc R
H4C H 0.1820 0.9167 0.6442 0.140 Uiso 1 1 calc R
C3 C 0.3305(9) 0.8060(5) 0.6291(5) 0.087(3) Uani 1 1 d .
H3A H 0.2957 0.7724 0.6614 0.130 Uiso 1 1 calc R
H3B H 0.4074 0.7864 0.6105 0.130 Uiso 1 1 calc R
H3C H 0.2704 0.8140 0.5932 0.130 Uiso 1 1 calc R
C2 C 0.3595(6) 0.8790(4) 0.6647(3) 0.0525(18) Uani 1 1 d .
Cl2 Cl 0.6770(2) 0.77841(12) 0.54310(11) 0.0790(6) Uani 1 1 d .
C37 C 0.5905(8) 0.6103(4) 0.7346(5) 0.074(2) Uani 1 1 d .
H37A H 0.5263 0.5758 0.7491 0.088 Uiso 1 1 calc R
H37B H 0.6323 0.5917 0.6943 0.088 Uiso 1 1 calc R
N1 N 0.7021(6) 0.8235(3) 0.6870(3) 0.0614(17) Uani 1 1 d .
C35 C 0.7995(7) 0.7555(3) 0.5897(5) 0.060(2) Uani 1 1 d .
C38 C 0.6840(13) 0.6247(5) 0.7900(8) 0.150(6) Uani 1 1 d .
H38A H 0.6856 0.5842 0.8216 0.179 Uiso 1 1 calc R
H38B H 0.7684 0.6306 0.7711 0.179 Uiso 1 1 calc R
C34 C 0.8979(13) 0.7172(5) 0.5714(5) 0.099(3) Uani 1 1 d .
H34A H 0.9010 0.7002 0.5270 0.119 Uiso 1 1 calc R
C30 C 0.8009(7) 0.7840(4) 0.6630(4) 0.060(2) Uani 1 1 d .
C39 C 0.6464(9) 0.6895(4) 0.8242(4) 0.078(3) Uani 1 1 d .
H39A H 0.7199 0.7154 0.8415 0.094 Uiso 1 1 calc R
H39B H 0.5903 0.6783 0.8618 0.094 Uiso 1 1 calc R
C32 C 1.0066(9) 0.7263(5) 0.6805(6) 0.092(3) Uani 1 1 d .
H32A H 1.0753 0.7165 0.7087 0.110 Uiso 1 1 calc R
C33 C 1.0026(9) 0.6996(5) 0.6160(5) 0.079(3) Uani 1 1 d .
H33A H 1.0678 0.6699 0.6005 0.094 Uiso 1 1 calc R
C28 C 0.4880(7) 0.7712(4) 0.9771(4) 0.061(2) Uani 1 1 d .
H28A H 0.5282 0.7916 1.0164 0.091 Uiso 1 1 calc R
H28B H 0.5507 0.7623 0.9427 0.091 Uiso 1 1 calc R
H28C H 0.4475 0.7263 0.9891 0.091 Uiso 1 1 calc R

loop_
_atom_site_aniso_label
_atom_site_aniso_U_11
_atom_site_aniso_U_22
_atom_site_aniso_U_33
_atom_site_aniso_U_23
_atom_site_aniso_U_13
_atom_site_aniso_U_12
Mo1 0.0384(3) 0.0370(2) 0.0333(2) -0.0011(2) -0.0062(3) 0.0007(2)
O1 0.0329(19) 0.0393(19) 0.0352(19) 0.000(2) -0.006(2) -0.0022(14)
O2 0.043(2) 0.034(2) 0.0401(19) -0.0040(18) 0.0047(18) 0.003(2)
C31 0.057(5) 0.047(4) 0.079(5) 0.002(3) 0.037(4) 0.006(4)
O3 0.069(3) 0.033(2) 0.044(2) -0.0031(17) -0.007(2) 0.003(2)
C6 0.031(3) 0.036(3) 0.031(3) -0.002(2) 0.002(2) 0.007(3)
C11 0.030(3) 0.033(3) 0.030(3) -0.001(2) 0.005(2) -0.003(2)
C7 0.032(3) 0.040(3) 0.038(3) -0.001(3) 0.005(3) 0.000(2)
C27 0.046(4) 0.062(5) 0.067(5) 0.010(4) -0.002(4) -0.015(4)
C10 0.035(4) 0.045(4) 0.038(3) -0.003(3) 0.000(3) 0.007(3)
C14 0.038(3) 0.049(4) 0.031(3) -0.001(3) 0.000(3) 0.006(3)
C8 0.033(4) 0.056(4) 0.048(4) 0.007(3) 0.010(3) -0.007(3)
C16 0.029(3) 0.048(4) 0.029(3) 0.005(3) 0.000(3) 0.002(3)
C9 0.029(3) 0.051(4) 0.052(4) 0.003(3) -0.002(3) -0.005(3)
C12 0.032(3) 0.036(3) 0.029(3) 0.004(2) -0.003(2) 0.002(2)
C15 0.024(3) 0.058(4) 0.029(3) 0.004(3) 0.008(2) 0.006(3)
C23 0.045(4) 0.071(4) 0.036(3) 0.004(3) -0.006(3) 0.001(4)
C17 0.031(3) 0.043(4) 0.030(3) 0.000(3) -0.001(2) 0.001(3)
C26 0.038(3) 0.049(4) 0.048(3) -0.001(3) 0.006(3) -0.004(3)
C36 0.062(5) 0.045(4) 0.057(4) -0.004(3) -0.002(3) -0.007(4)
C21 0.067(5) 0.057(4) 0.038(4) 0.014(3) 0.010(3) 0.009(4)
C24 0.059(4) 0.045(4) 0.046(4) -0.007(3) 0.007(3) -0.007(3)
C13 0.042(4) 0.036(3) 0.027(3) 0.003(2) -0.002(3) 0.002(3)
C22 0.034(4) 0.082(5) 0.069(5) 0.001(4) -0.016(4) -0.003(4)
C18 0.039(4) 0.045(3) 0.037(3) 0.007(3) 0.004(3) -0.002(3)
C1 0.061(4) 0.054(4) 0.063(4) 0.000(3) -0.011(3) -0.015(4)
C20 0.074(5) 0.056(4) 0.030(3) 0.010(3) 0.014(3) 0.000(4)
C19 0.066(5) 0.072(5) 0.045(4) 0.008(4) 0.007(4) -0.007(4)
C5 0.106(8) 0.088(6) 0.070(5) 0.022(5) -0.018(5) -0.025(6)
Cl1 0.0733(16) 0.1094(18) 0.0959(16) -0.0045(13) -0.0068(13) 0.0067(14)
C29 0.053(4) 0.084(6) 0.060(4) 0.015(4) 0.013(3) -0.019(4)
C25 0.046(4) 0.060(4) 0.062(4) -0.007(3) 0.011(3) 0.023(3)
C4 0.080(7) 0.089(7) 0.110(8) -0.002(6) -0.003(6) 0.017(5)
C3 0.085(6) 0.092(7) 0.083(6) -0.011(5) -0.041(5) -0.016(6)
C2 0.049(4) 0.055(4) 0.054(4) 0.001(3) -0.010(3) 0.002(3)
Cl2 0.0959(16) 0.0752(14) 0.0659(12) -0.0029(10) 0.0078(12) -0.0087(12)
C37 0.068(5) 0.051(4) 0.102(6) -0.015(4) 0.003(5) -0.006(4)
N1 0.083(5) 0.041(3) 0.061(4) -0.008(3) 0.014(3) -0.010(3)
C35 0.048(4) 0.022(3) 0.109(7) 0.007(4) 0.026(4) -0.006(3)
C38 0.162(11) 0.046(5) 0.241(15) -0.030(7) -0.107(11) 0.038(6)
C34 0.153(11) 0.070(6) 0.073(6) -0.010(5) 0.037(7) -0.030(7)
C30 0.062(5) 0.043(4) 0.074(5) 0.010(4) 0.025(4) -0.004(4)
C39 0.108(7) 0.055(5) 0.071(5) 0.012(4) -0.027(5) 0.011(5)
C32 0.071(6) 0.085(7) 0.119(9) 0.022(6) 0.017(6) -0.011(5)
C33 0.070(6) 0.074(6) 0.093(7) -0.024(5) 0.030(5) 0.015(5)
C28 0.067(5) 0.061(5) 0.055(5) 0.021(4) 0.005(4) -0.006(4)

loop_
_atom_type_symbol
_atom_type_description
_atom_type_scat_dispersion_real
_atom_type_scat_dispersion_imag
_atom_type_scat_source
C C 0.0033 0.0016 'International Tables Vol C Tables 4.2.6.8 and 6.1.1.4'
H H 0.0000 0.0000 'International Tables Vol C Tables 4.2.6.8 and 6.1.1.4'
N N 0.0061 0.0033 'International Tables Vol C Tables 4.2.6.8 and 6.1.1.4'
O O 0.0106 0.0060 'International Tables Vol C Tables 4.2.6.8 and 6.1.1.4'
Cl Cl 0.1484 0.1585 'International Tables Vol C Tables 4.2.6.8 and 6.1.1.4'
Mo Mo -1.6832 0.6857 'International Tables Vol C Tables 4.2.6.8 and 6.1.1.4'

loop_
_geom_angle_atom_site_label_1
_geom_angle_atom_site_label_2
_geom_angle_atom_site_label_3
_geom_angle
N1 Mo1 C1 107.0(3)
N1 Mo1 O2 140.5(3)
C1 Mo1 O2 109.1(3)
N1 Mo1 O1 99.5(2)
C1 Mo1 O1 90.6(2)
O2 Mo1 O1 95.58(16)
N1 Mo1 O3 83.9(2)
C1 Mo1 O3 95.3(2)
O2 Mo1 O3 77.44(15)
O1 Mo1 O3 172.03(15)
C6 O1 Mo1 114.0(3)
C17 O2 Mo1 122.8(3)
C30 C31 C32 121.7(8)
C30 C31 Cl1 120.1(6)
C32 C31 Cl1 118.2(8)
C39 O3 C36 108.6(5)
C39 O3 Mo1 125.8(4)
C36 O3 Mo1 122.2(4)
O1 C6 C11 118.2(5)
O1 C6 C7 122.0(5)
C11 C6 C7 119.8(6)
C10 C11 C6 121.2(5)
C10 C11 C12 120.9(5)
C6 C11 C12 117.1(5)
C8 C7 C6 116.4(6)
C8 C7 C18 121.7(5)
C6 C7 C18 121.8(5)
C11 C10 C9 118.5(5)
C11 C10 C23 120.6(5)
C9 C10 C23 120.8(6)
C15 C14 C13 118.2(5)
C15 C14 C25 120.4(6)
C13 C14 C25 121.3(6)
C7 C8 C9 124.3(6)
C15 C16 C17 115.0(5)
C15 C16 C26 121.3(5)
C17 C16 C26 123.6(5)
C8 C9 C10 118.5(6)
C8 C9 C22 119.2(6)
C10 C9 C22 122.2(6)
C17 C12 C13 119.5(5)
C17 C12 C11 121.9(5)
C13 C12 C11 118.5(5)
C14 C15 C16 125.1(5)
O2 C17 C12 117.0(5)
O2 C17 C16 120.6(5)
C12 C17 C16 122.4(5)
C28 C26 C29 107.0(5)
C28 C26 C27 110.8(6)
C29 C26 C27 106.6(6)
C28 C26 C16 108.2(5)
C29 C26 C16 112.0(5)
C27 C26 C16 112.1(5)
O3 C36 C37 107.4(6)
C12 C13 C14 119.1(5)
C12 C13 C24 120.4(5)
C14 C13 C24 120.3(5)
C21 C18 C20 109.2(6)
C21 C18 C19 108.3(5)
C20 C18 C19 106.8(5)
C21 C18 C7 109.1(5)
C20 C18 C7 111.3(5)
C19 C18 C7 112.0(5)
C2 C1 Mo1 150.3(6)
C1 C2 C4 114.0(7)
C1 C2 C5 109.4(6)
C4 C2 C5 106.8(7)
C1 C2 C3 111.3(6)
C4 C2 C3 105.1(7)
C5 C2 C3 110.1(7)
C38 C37 C36 102.9(6)
C30 N1 Mo1 149.8(6)
C34 C35 C30 115.8(8)
C34 C35 Cl2 127.6(8)
C30 C35 Cl2 116.5(5)
C39 C38 C37 108.1(8)
C35 C34 C33 124.0(8)
N1 C30 C31 120.5(7)
N1 C30 C35 120.2(7)
C31 C30 C35 119.3(6)
C38 C39 O3 105.1(7)
C33 C32 C31 118.4(10)
C32 C33 C34 120.7(8)

loop_
_geom_bond_atom_site_label_1
_geom_bond_atom_site_label_2
_geom_bond_distance
Mo1 N1 1.745(6)
Mo1 C1 1.872(7)
Mo1 O2 1.961(3)
Mo1 O1 1.998(3)
Mo1 O3 2.266(4)
O1 C6 1.354(7)
O2 C17 1.378(7)
C31 C30 1.370(11)
C31 C32 1.420(12)
C31 Cl1 1.744(8)
O3 C39 1.439(8)
O3 C36 1.441(7)
C6 C11 1.396(8)
C6 C7 1.427(8)
C11 C10 1.401(8)
C11 C12 1.502(8)
C7 C8 1.364(8)
C7 C18 1.546(9)
C27 C26 1.530(9)
C10 C9 1.397(9)
C10 C23 1.515(8)
C14 C15 1.369(8)
C14 C13 1.405(8)
C14 C25 1.508(8)
C8 C9 1.401(9)
C16 C15 1.387(8)
C16 C17 1.400(8)
C16 C26 1.540(8)
C9 C22 1.516(9)
C12 C17 1.393(8)
C12 C13 1.399(8)
C26 C28 1.522(9)
C26 C29 1.531(9)
C36 C37 1.500(10)
C21 C18 1.524(9)
C24 C13 1.520(8)
C18 C20 1.535(9)
C18 C19 1.538(9)
C1 C2 1.451(9)
C5 C2 1.525(10)
C4 C2 1.502(11)
C3 C2 1.543(10)
Cl2 C35 1.639(9)
C37 C38 1.494(13)
N1 C30 1.355(9)
C35 C34 1.303(13)
C35 C30 1.537(11)
C38 C39 1.424(13)
C34 C33 1.447(14)
C32 C33 1.362(14)
